data_4131756
loop_
_publ_author_name
'Wang, Jianguo'
'Gu, Xinggui'
'Zhang, Pengfei'
'Huang, Xiaobo'
'Zheng, Xiaoyan'
'Chen, Ming'
'Feng, Haitao'
'Kwok, Ryan T. K.'
'Lam, Jacky W. Y.'
'Tang, Ben Zhong'

_publ_section_title
;
 Ionization and Anion-\p<sup>+</sup> Interaction: A New Strategy for
 Structural Design of Aggregation-Induced Emission Luminogens.
;
_journal_issue 46
_journal_name_full 'Journal of the American Chemical Society'
_journal_page_first 16974
_journal_page_last 16979
_journal_paper_doi 10.1021/jacs.7b10150
_journal_volume 139
_journal_year 2017
_chemical_formula_sum 'C21 H15 N O'
_chemical_formula_weight 297.34
_chemical_name_common TriPO-C
_space_group_crystal_system orthorhombic
_space_group_IT_number 61
_space_group_name_Hall '-P 2ac 2ab'
_space_group_name_H-M_alt 'P b c a'
_atom_sites_solution_hydrogens geom
_audit_creation_method SHELXL-2013
_cell_angle_alpha 90
_cell_angle_beta 90
_cell_angle_gamma 90
_cell_formula_units_Z 8
_cell_length_a 7.6381(8)
_cell_length_b 19.931(2)
_cell_length_c 20.560(2)
_cell_measurement_reflns_used 2013
_cell_measurement_temperature 293(2)
_cell_measurement_theta_max 39.991
_cell_measurement_theta_min 4.542
_cell_volume 3130.0(5)
_computing_cell_refinement 'Bruker SMART'
_computing_data_collection 'Bruker SMART'
_computing_data_reduction 'Bruker SHELXTL'
_computing_molecular_graphics 'Bruker SHELXTL'
_computing_publication_material 'Bruker SHELXTL'
_computing_structure_refinement 'SHELXL-2013 (Sheldrick, 2013)'
_computing_structure_solution 'Bruker SHELXTL'
_diffrn_ambient_temperature 293(2)
_diffrn_measured_fraction_theta_full 0.973
_diffrn_measured_fraction_theta_max 1.000
_diffrn_measurement_device_type 'CCD area detector'
_diffrn_measurement_method 'phi and omega scans'
_diffrn_radiation_type MoK\a
_diffrn_radiation_wavelength 0.71073
_diffrn_reflns_av_R_equivalents 0.0537
_diffrn_reflns_av_unetI/netI 0.0319
_diffrn_reflns_Laue_measured_fraction_full 0.973
_diffrn_reflns_Laue_measured_fraction_max 1.000
_diffrn_reflns_limit_h_max 9
_diffrn_reflns_limit_h_min -9
_diffrn_reflns_limit_k_max 23
_diffrn_reflns_limit_k_min -23
_diffrn_reflns_limit_l_max 19
_diffrn_reflns_limit_l_min -24
_diffrn_reflns_number 16074
_diffrn_reflns_point_group_measured_fraction_full 0.973
_diffrn_reflns_point_group_measured_fraction_max 1.000
_diffrn_reflns_theta_full 25.242
_diffrn_reflns_theta_max 24.998
_diffrn_reflns_theta_min 1.981
_exptl_absorpt_coefficient_mu 0.077
_exptl_absorpt_correction_T_max 0.7456
_exptl_absorpt_correction_T_min 0.6013
_exptl_absorpt_correction_type multi-scan
_exptl_absorpt_process_details sadabs
_exptl_crystal_colour colorless
_exptl_crystal_density_diffrn 1.262
_exptl_crystal_description prismatic
_exptl_crystal_F_000 1248
_exptl_crystal_size_max 0.200
_exptl_crystal_size_mid 0.140
_exptl_crystal_size_min 0.100
_refine_diff_density_max 0.140
_refine_diff_density_min -0.140
_refine_diff_density_rms 0.031
_refine_ls_extinction_method none
_refine_ls_goodness_of_fit_ref 1.099
_refine_ls_hydrogen_treatment constr
_refine_ls_matrix_type full
_refine_ls_number_parameters 208
_refine_ls_number_reflns 2754
_refine_ls_number_restraints 1
_refine_ls_restrained_S_all 1.103
_refine_ls_R_factor_all 0.0935
_refine_ls_R_factor_gt 0.0649
_refine_ls_shift/su_max 0.000
_refine_ls_shift/su_mean 0.000
_refine_ls_structure_factor_coef Fsqd
_refine_ls_weighting_details 'w=1/[\s^2^(Fo^2^)+(0.0374P)^2^+1.6440P] where P=(Fo^2^+2Fc^2^)/3'
_refine_ls_weighting_scheme calc
_refine_ls_wR_factor_gt 0.1289
_refine_ls_wR_factor_ref 0.1411
_reflns_Friedel_coverage 0.000
_reflns_number_gt 2001
_reflns_number_total 2754
_reflns_threshold_expression 'I > 2\s(I)'
_cod_data_source_file ja7b10150_si_004.cif
_cod_data_source_block TriPO-C
_cod_original_cell_volume 3130.0(6)
_cod_database_code 4131756
_shelx_space_group_comment
; 
The symmetry employed for this shelxl refinement is uniquely defined 
by the following loop, which should always be used as a source of 
symmetry information in preference to the above space-group names. 
They are only intended as comments. 
;
_shelx_estimated_absorpt_t_min 0.985
_shelx_estimated_absorpt_t_max 0.992
_shelxl_version_number 2013-4

loop_
_space_group_symop_operation_xyz
'x, y, z'
'-x+1/2, -y, z+1/2'
'-x, y+1/2, -z+1/2'
'x+1/2, -y+1/2, -z'
'-x, -y, -z'
'x-1/2, y, -z-1/2'
'x, -y-1/2, z-1/2'
'-x-1/2, y-1/2, z'

loop_
_atom_site_label
_atom_site_type_symbol
_atom_site_fract_x
_atom_site_fract_y
_atom_site_fract_z
_atom_site_U_iso_or_equiv
_atom_site_adp_type
_atom_site_occupancy
_atom_site_site_symmetry_order
_atom_site_calc_flag
_atom_site_refinement_flags_posn
_atom_site_refinement_flags_adp
N1 N 0.3066(3) 0.22872(9) 0.75433(11) 0.0551(6) Uani 1 1 d . U
O1 O 0.2322(2) 0.14431(9) 0.69106(9) 0.0658(5) Uani 1 1 d . .
C1 C 0.2525(3) 0.16707(13) 0.75218(14) 0.0600(7) Uani 1 1 d . U
C2 C 0.3209(3) 0.24948(12) 0.69041(13) 0.0570(7) Uani 1 1 d . .
C3 C 0.2786(3) 0.19718(12) 0.65088(13) 0.0557(7) Uani 1 1 d . .
C4 C 0.2825(3) 0.18416(12) 0.58108(13) 0.0557(7) Uani 1 1 d . .
C5 C 0.1890(4) 0.13137(14) 0.55475(15) 0.0702(8) Uani 1 1 d . .
H5 H 0.1216 0.1043 0.5818 0.084 Uiso 1 1 calc R U
C6 C 0.1945(5) 0.11835(17) 0.48897(17) 0.0864(10) Uani 1 1 d . .
H6 H 0.1309 0.0826 0.4720 0.104 Uiso 1 1 calc R U
C7 C 0.2928(5) 0.15766(18) 0.44851(17) 0.0862(10) Uani 1 1 d . .
H7 H 0.2954 0.1491 0.4041 0.103 Uiso 1 1 calc R U
C8 C 0.3872(4) 0.20964(16) 0.47399(15) 0.0770(9) Uani 1 1 d . .
H8 H 0.4554 0.2361 0.4467 0.092 Uiso 1 1 calc R U
C9 C 0.3825(4) 0.22318(14) 0.53940(14) 0.0648(8) Uani 1 1 d . .
H9 H 0.4470 0.2589 0.5559 0.078 Uiso 1 1 calc R U
C10 C 0.3674(4) 0.31987(12) 0.67695(13) 0.0552(7) Uani 1 1 d . .
C11 C 0.2842(4) 0.35704(14) 0.62933(13) 0.0640(7) Uani 1 1 d . .
H11 H 0.1985 0.3371 0.6036 0.077 Uiso 1 1 calc R U
C12 C 0.3277(4) 0.42379(14) 0.61972(14) 0.0720(9) Uani 1 1 d . .
H12 H 0.2702 0.4485 0.5879 0.086 Uiso 1 1 calc R U
C13 C 0.4539(5) 0.45336(14) 0.65655(16) 0.0763(9) Uani 1 1 d . .
H13 H 0.4842 0.4979 0.6494 0.092 Uiso 1 1 calc R U
C14 C 0.5356(5) 0.41733(14) 0.70390(15) 0.0772(9) Uani 1 1 d . .
H14 H 0.6220 0.4375 0.7291 0.093 Uiso 1 1 calc R U
C15 C 0.4913(4) 0.35121(14) 0.71482(14) 0.0686(8) Uani 1 1 d . .
H15 H 0.5458 0.3276 0.7481 0.082 Uiso 1 1 calc R U
C16 C 0.2129(4) 0.12470(12) 0.80752(13) 0.0572(7) Uani 1 1 d . .
C17 C 0.2448(5) 0.14759(16) 0.86937(15) 0.0817(9) Uani 1 1 d . .
H17 H 0.2930 0.1900 0.8753 0.098 Uiso 1 1 calc R U
C18 C 0.2065(5) 0.1086(2) 0.92253(17) 0.0946(11) Uani 1 1 d . .
H18 H 0.2299 0.1244 0.9642 0.114 Uiso 1 1 calc R U
C19 C 0.1344(5) 0.0468(2) 0.9140(2) 0.0948(11) Uani 1 1 d . .
H19 H 0.1075 0.0203 0.9499 0.114 Uiso 1 1 calc R U
C20 C 0.1015(5) 0.02382(17) 0.8529(2) 0.0974(11) Uani 1 1 d . .
H20 H 0.0529 -0.0186 0.8472 0.117 Uiso 1 1 calc R U
C21 C 0.1395(4) 0.06265(14) 0.79976(15) 0.0768(9) Uani 1 1 d . .
H21 H 0.1152 0.0467 0.7582 0.092 Uiso 1 1 calc R U

loop_
_atom_site_aniso_label
_atom_site_aniso_U_11
_atom_site_aniso_U_22
_atom_site_aniso_U_33
_atom_site_aniso_U_23
_atom_site_aniso_U_13
_atom_site_aniso_U_12
N1 0.0611(14) 0.0452(11) 0.0591(13) -0.0032(10) -0.0052(11) 0.0046(10)
O1 0.0649(13) 0.0566(11) 0.0758(13) -0.0044(10) -0.0023(10) 0.0016(9)
C1 0.0578(18) 0.0591(14) 0.0632(17) -0.0044(15) -0.0052(14) 0.0084(13)
C2 0.0507(16) 0.0503(14) 0.0699(19) -0.0062(14) -0.0035(14) 0.0069(13)
C3 0.0515(16) 0.0506(14) 0.0651(17) 0.0005(13) -0.0001(14) 0.0030(13)
C4 0.0497(16) 0.0516(15) 0.0658(17) -0.0039(13) -0.0035(14) 0.0067(13)
C5 0.068(2) 0.0631(18) 0.080(2) -0.0088(16) -0.0094(16) -0.0039(15)
C6 0.090(3) 0.080(2) 0.089(3) -0.020(2) -0.020(2) -0.003(2)
C7 0.092(3) 0.096(3) 0.070(2) -0.017(2) -0.012(2) 0.021(2)
C8 0.083(2) 0.080(2) 0.068(2) -0.0022(17) 0.0057(17) 0.0179(19)
C9 0.0596(18) 0.0606(17) 0.074(2) -0.0082(15) 0.0008(16) 0.0061(14)
C10 0.0555(16) 0.0497(14) 0.0604(16) -0.0072(13) 0.0000(14) 0.0071(13)
C11 0.0665(19) 0.0625(17) 0.0629(17) -0.0052(14) -0.0030(15) 0.0080(15)
C12 0.088(2) 0.0618(18) 0.0663(19) 0.0040(15) 0.0071(17) 0.0167(17)
C13 0.096(3) 0.0484(16) 0.085(2) -0.0041(16) 0.007(2) 0.0010(17)
C14 0.086(2) 0.0563(18) 0.089(2) -0.0131(16) -0.0093(19) -0.0070(17)
C15 0.072(2) 0.0587(17) 0.0750(19) -0.0083(14) -0.0146(16) 0.0045(15)
C16 0.0560(17) 0.0515(15) 0.0640(18) -0.0042(13) -0.0006(14) 0.0093(13)
C17 0.097(3) 0.076(2) 0.072(2) -0.0068(17) -0.0043(19) 0.0012(19)
C18 0.110(3) 0.110(3) 0.064(2) 0.001(2) 0.004(2) 0.027(3)
C19 0.088(3) 0.105(3) 0.092(3) 0.029(2) 0.027(2) 0.024(2)
C20 0.105(3) 0.076(2) 0.112(3) 0.014(2) 0.010(2) -0.012(2)
C21 0.093(2) 0.0591(18) 0.079(2) -0.0016(16) -0.0040(18) -0.0073(17)

loop_
_atom_type_symbol
_atom_type_description
_atom_type_scat_dispersion_real
_atom_type_scat_dispersion_imag
_atom_type_scat_source
C C 0.0033 0.0016 'International Tables Vol C Tables 4.2.6.8 and 6.1.1.4'
H H 0.0000 0.0000 'International Tables Vol C Tables 4.2.6.8 and 6.1.1.4'
N N 0.0061 0.0033 'International Tables Vol C Tables 4.2.6.8 and 6.1.1.4'
O O 0.0106 0.0060 'International Tables Vol C Tables 4.2.6.8 and 6.1.1.4'

loop_
_geom_angle_atom_site_label_1
_geom_angle_atom_site_label_2
_geom_angle_atom_site_label_3
_geom_angle
C1 N1 C2 106.0(2)
C1 O1 C3 105.7(2)
N1 C1 O1 112.8(2)
N1 C1 C16 126.3(3)
O1 C1 C16 120.9(2)
C3 C2 N1 108.6(2)
C3 C2 C10 132.4(3)
N1 C2 C10 118.9(2)
C2 C3 O1 106.7(2)
C2 C3 C4 136.0(3)
O1 C3 C4 117.2(2)
C5 C4 C9 118.0(3)
C5 C4 C3 120.7(3)
C9 C4 C3 121.3(2)
C6 C5 C4 120.8(3)
C6 C5 H5 119.6
C4 C5 H5 119.6
C7 C6 C5 120.4(3)
C7 C6 H6 119.8
C5 C6 H6 119.8
C8 C7 C6 119.4(3)
C8 C7 H7 120.3
C6 C7 H7 120.3
C7 C8 C9 120.7(3)
C7 C8 H8 119.6
C9 C8 H8 119.6
C8 C9 C4 120.7(3)
C8 C9 H9 119.7
C4 C9 H9 119.7
C15 C10 C11 118.3(2)
C15 C10 C2 119.5(2)
C11 C10 C2 122.1(2)
C10 C11 C12 120.3(3)
C10 C11 H11 119.8
C12 C11 H11 119.8
C13 C12 C11 120.4(3)
C13 C12 H12 119.8
C11 C12 H12 119.8
C12 C13 C14 119.6(3)
C12 C13 H13 120.2
C14 C13 H13 120.2
C13 C14 C15 120.5(3)
C13 C14 H14 119.7
C15 C14 H14 119.7
C10 C15 C14 120.7(3)
C10 C15 H15 119.6
C14 C15 H15 119.6
C21 C16 C17 118.8(3)
C21 C16 C1 121.4(3)
C17 C16 C1 119.8(3)
C18 C17 C16 120.8(3)
C18 C17 H17 119.6
C16 C17 H17 119.6
C19 C18 C17 119.8(3)
C19 C18 H18 120.1
C17 C18 H18 120.1
C18 C19 C20 119.9(3)
C18 C19 H19 120.1
C20 C19 H19 120.1
C19 C20 C21 120.5(3)
C19 C20 H20 119.8
C21 C20 H20 119.8
C16 C21 C20 120.3(3)
C16 C21 H21 119.8
C20 C21 H21 119.8

loop_
_geom_bond_atom_site_label_1
_geom_bond_atom_site_label_2
_geom_bond_distance
N1 C1 1.297(3)
N1 C2 1.382(3)
O1 C1 1.345(3)
O1 C3 1.385(3)
C1 C16 1.449(4)
C2 C3 1.361(3)
C2 C10 1.474(3)
C3 C4 1.459(4)
C4 C5 1.382(4)
C4 C9 1.387(4)
C5 C6 1.378(4)
C5 H5 0.9300
C6 C7 1.367(5)
C6 H6 0.9300
C7 C8 1.367(4)
C7 H7 0.9300
C8 C9 1.372(4)
C8 H8 0.9300
C9 H9 0.9300
C10 C15 1.375(4)
C10 C11 1.383(3)
C11 C12 1.385(4)
C11 H11 0.9300
C12 C13 1.360(4)
C12 H12 0.9300
C13 C14 1.361(4)
C13 H13 0.9300
C14 C15 1.379(4)
C14 H14 0.9300
C15 H15 0.9300
C16 C21 1.367(4)
C16 C17 1.373(4)
C17 C18 1.372(4)
C17 H17 0.9300
C18 C19 1.361(5)
C18 H18 0.9300
C19 C20 1.361(5)
C19 H19 0.9300
C20 C21 1.370(4)
C20 H20 0.9300
C21 H21 0.9300

loop_
_geom_torsion_atom_site_label_1
_geom_torsion_atom_site_label_2
_geom_torsion_atom_site_label_3
_geom_torsion_atom_site_label_4
_geom_torsion
C2 N1 C1 O1 1.1(3)
C2 N1 C1 C16 -177.9(2)
C3 O1 C1 N1 0.0(3)
C3 O1 C1 C16 179.2(2)
C1 N1 C2 C3 -1.9(3)
C1 N1 C2 C10 175.4(2)
N1 C2 C3 O1 1.9(3)
C10 C2 C3 O1 -174.9(3)
N1 C2 C3 C4 -173.2(3)
C10 C2 C3 C4 10.0(5)
C1 O1 C3 C2 -1.2(3)
C1 O1 C3 C4 175.0(2)
C2 C3 C4 C5 -163.5(3)
O1 C3 C4 C5 21.7(4)
C2 C3 C4 C9 17.9(5)
O1 C3 C4 C9 -156.8(2)
C9 C4 C5 C6 -0.4(4)
C3 C4 C5 C6 -179.1(3)
C4 C5 C6 C7 0.0(5)
C5 C6 C7 C8 0.7(5)
C6 C7 C8 C9 -0.8(5)
C7 C8 C9 C4 0.4(4)
C5 C4 C9 C8 0.3(4)
C3 C4 C9 C8 178.9(3)
C3 C2 C10 C15 -143.6(3)
N1 C2 C10 C15 39.9(4)
C3 C2 C10 C11 39.7(4)
N1 C2 C10 C11 -136.8(3)
C15 C10 C11 C12 1.1(4)
C2 C10 C11 C12 177.8(3)
C10 C11 C12 C13 0.6(4)
C11 C12 C13 C14 -1.2(5)
C12 C13 C14 C15 0.0(5)
C11 C10 C15 C14 -2.3(4)
C2 C10 C15 C14 -179.1(3)
C13 C14 C15 C10 1.8(5)
N1 C1 C16 C21 173.1(3)
O1 C1 C16 C21 -5.8(4)
N1 C1 C16 C17 -5.0(4)
O1 C1 C16 C17 176.0(3)
C21 C16 C17 C18 1.0(5)
C1 C16 C17 C18 179.3(3)
C16 C17 C18 C19 -0.7(5)
C17 C18 C19 C20 0.4(6)
C18 C19 C20 C21 -0.4(6)
C17 C16 C21 C20 -1.1(5)
C1 C16 C21 C20 -179.3(3)
C19 C20 C21 C16 0.8(5)
